data_1572809
loop_
_publ_author_name
'Cheng, Fang-Ju'
'Wang, Kai-Min'
'Lee, Chia-Yi'
'Wang, Song-Wei'
'Thapa, Kedar Bahadur'
'Govindaraj, Manivannan'
'Chen, Jhy-Der'

_publ_section_title
;
 Influence of Metal Ions on the Structural Complexity of Mixed-Ligand
 Divalent Coordination Polymers
;
_journal_issue 5
_journal_name_full Chemistry
_journal_page_first 1020
_journal_page_last 1038
_journal_paper_doi 10.3390/chemistry6050059
_journal_volume 6
_journal_year 2024
_chemical_formula_sum 'C24 H32 Cd N4 O7'
_chemical_formula_weight 600.93
_space_group_crystal_system monoclinic
_space_group_IT_number 15
_space_group_name_Hall '-C 2yc'
_space_group_name_H-M_alt 'C 1 2/c 1'
_atom_sites_solution_hydrogens mixed
_audit_creation_method SHELXL-2019/1
_cell_angle_alpha 90
_cell_angle_beta 111.408(2)
_cell_angle_gamma 90
_cell_formula_units_Z 4
_cell_length_a 19.7055(7)
_cell_length_b 15.5586(6)
_cell_length_c 8.7536(3)
_cell_measurement_reflns_used 3462
_cell_measurement_temperature 296(2)
_cell_measurement_theta_max 27.09
_cell_measurement_theta_min 2.68
_cell_volume 2498.60(16)
_computing_cell_refinement 'Bruker SAINT'
_computing_data_collection 'Bruker APEX2'
_computing_data_reduction 'Bruker SAINT'
_computing_molecular_graphics 'Bruker SHELXTL'
_computing_publication_material 'Bruker SHELXTL'
_computing_structure_refinement 'SHELXL-2019/1 (Sheldrick, 2019)'
_computing_structure_solution 'SHELXS-97 (Sheldrick 2008)'
_diffrn_ambient_temperature 296(2)
_diffrn_measured_fraction_theta_full 0.998
_diffrn_measured_fraction_theta_max 0.993
_diffrn_measurement_device_type 'Bruker APEX-II CCD'
_diffrn_measurement_method '\f and \w scans'
_diffrn_radiation_type MoK\a
_diffrn_radiation_wavelength 0.71073
_diffrn_reflns_av_R_equivalents 0.0608
_diffrn_reflns_av_unetI/netI 0.0741
_diffrn_reflns_Laue_measured_fraction_full 0.998
_diffrn_reflns_Laue_measured_fraction_max 0.993
_diffrn_reflns_limit_h_max 26
_diffrn_reflns_limit_h_min -25
_diffrn_reflns_limit_k_max 20
_diffrn_reflns_limit_k_min -18
_diffrn_reflns_limit_l_max 10
_diffrn_reflns_limit_l_min -11
_diffrn_reflns_number 10494
_diffrn_reflns_point_group_measured_fraction_full 0.998
_diffrn_reflns_point_group_measured_fraction_max 0.993
_diffrn_reflns_theta_full 25.242
_diffrn_reflns_theta_max 28.281
_diffrn_reflns_theta_min 1.716
_exptl_absorpt_coefficient_mu 0.926
_exptl_absorpt_correction_T_max 0.7457
_exptl_absorpt_correction_T_min 0.6984
_exptl_absorpt_correction_type multi-scan
_exptl_absorpt_process_details 'SADABS V2008/1 (Bruker AXS, 2008)'
_exptl_crystal_colour colourless
_exptl_crystal_density_diffrn 1.597
_exptl_crystal_description Column
_exptl_crystal_F_000 1232
_exptl_crystal_size_max 0.300
_exptl_crystal_size_mid 0.050
_exptl_crystal_size_min 0.050
_refine_diff_density_max 0.435
_refine_diff_density_min -0.458
_refine_diff_density_rms 0.097
_refine_ls_extinction_method none
_refine_ls_goodness_of_fit_ref 1.018
_refine_ls_hydrogen_treatment mixed
_refine_ls_matrix_type full
_refine_ls_number_parameters 168
_refine_ls_number_reflns 3091
_refine_ls_number_restraints 0
_refine_ls_restrained_S_all 1.018
_refine_ls_R_factor_all 0.0728
_refine_ls_R_factor_gt 0.0401
_refine_ls_shift/su_max 0.001
_refine_ls_shift/su_mean 0.000
_refine_ls_structure_factor_coef Fsqd
_refine_ls_weighting_details 'w=1/[\s^2^(Fo^2^)+(0.0264P)^2^+0.0592P] where P=(Fo^2^+2Fc^2^)/3'
_refine_ls_weighting_scheme calc
_refine_ls_wR_factor_gt 0.0670
_refine_ls_wR_factor_ref 0.0758
_reflns_Friedel_coverage 0.000
_reflns_number_gt 2259
_reflns_number_total 3091
_reflns_threshold_expression 'I > 2\s(I)'
_cod_data_source_file allcif.cif
_cod_data_source_block 6
_cod_depositor_comments
;
The following automatic conversions were performed:

data item '_exptl_absorpt_correction_type' value 'multi_scan' was
changed to 'multi-scan' in accordance with the
/home/data/users/saulius/crontab/automatic-downloads/current/MDPI/lib/dictionaries/cif_core.dic
dictionary named 'cif_core.dic' version 2.4.2 last updated on
2011-04-26.

Automatic conversion script
Id: cif_fix_values 8170 2020-07-09 18:12:32Z antanas 
;
_cod_original_sg_symbol_H-M 'C 2/c'
_cod_database_code 1572809
_shelx_shelxl_version_number 2019/1
_shelx_space_group_comment
; 
The symmetry employed for this shelxl refinement is uniquely defined 
by the following loop, which should always be used as a source of 
symmetry information in preference to the above space-group names. 
They are only intended as comments. 
;
_shelx_estimated_absorpt_t_min 0.769
_shelx_estimated_absorpt_t_max 0.955

loop_
_space_group_symop_operation_xyz
'x, y, z'
'-x, y, -z+1/2'
'x+1/2, y+1/2, z'
'-x+1/2, y+1/2, -z+1/2'
'-x, -y, -z'
'x, -y, z-1/2'
'-x+1/2, -y+1/2, -z'
'x+1/2, -y+1/2, z-1/2'

loop_
_atom_site_label
_atom_site_type_symbol
_atom_site_fract_x
_atom_site_fract_y
_atom_site_fract_z
_atom_site_U_iso_or_equiv
_atom_site_adp_type
_atom_site_occupancy
_atom_site_site_symmetry_order
_atom_site_calc_flag
_atom_site_refinement_flags_posn
_atom_site_refinement_flags_adp
_atom_site_refinement_flags_occupancy
_atom_site_disorder_assembly
_atom_site_disorder_group
Cd Cd 0.500000 0.85751(2) 0.750000 0.02823(11) Uani 1 2 d S T P . .
O1 O 0.81238(13) 1.07248(16) 0.7287(3) 0.0532(7) Uani 1 1 d . . . . .
O2 O 0.54180(12) 0.88846(14) 1.0452(3) 0.0384(6) Uani 1 1 d . . . . .
O3 O 0.54471(12) 0.75520(14) 0.9665(3) 0.0426(6) Uani 1 1 d . . . . .
O4 O 0.500000 1.0066(2) 0.750000 0.0477(10) Uani 1 2 d S T P . .
N1 N 0.61406(12) 0.85212(17) 0.7233(3) 0.0318(6) Uani 1 1 d . . . . .
N2 N 0.77849(14) 0.99260(19) 0.5000(3) 0.0418(7) Uani 1 1 d . . . . .
H2A H 0.792215 0.967951 0.428178 0.050 Uiso 1 1 calc R U . . .
C1 C 0.66037(19) 0.7878(2) 0.7800(5) 0.0493(10) Uani 1 1 d . . . . .
H1A H 0.648799 0.744651 0.839896 0.059 Uiso 1 1 calc R U . . .
C2 C 0.7249(2) 0.7822(3) 0.7539(5) 0.0718(14) Uani 1 1 d . . . . .
H2B H 0.756650 0.736646 0.797142 0.086 Uiso 1 1 calc R U . . .
C3 C 0.74197(18) 0.8451(3) 0.6628(5) 0.0567(11) Uani 1 1 d . . . . .
H3A H 0.785423 0.842407 0.644011 0.068 Uiso 1 1 calc R U . . .
C4 C 0.69401(16) 0.9117(2) 0.6001(4) 0.0331(8) Uani 1 1 d . . . . .
C5 C 0.63117(15) 0.9122(2) 0.6349(4) 0.0317(7) Uani 1 1 d . . . . .
H5A H 0.598644 0.957394 0.594092 0.038 Uiso 1 1 calc R U . . .
C6 C 0.70437(17) 0.9809(2) 0.4905(4) 0.0467(9) Uani 1 1 d . . . . .
H6A H 0.674228 0.967376 0.377905 0.056 Uiso 1 1 calc R U . . .
H6B H 0.687045 1.034867 0.518199 0.056 Uiso 1 1 calc R U . . .
C7 C 0.82647(18) 1.0404(2) 0.6165(4) 0.0379(8) Uani 1 1 d . . . . .
C8 C 0.89977(16) 1.0531(2) 0.5984(4) 0.0429(9) Uani 1 1 d . . . . .
H8A H 0.908003 1.005841 0.534999 0.051 Uiso 1 1 calc R U . . .
H8B H 0.898112 1.105691 0.537485 0.051 Uiso 1 1 calc R U . . .
C9 C 0.96319(16) 1.0581(2) 0.7612(4) 0.0461(9) Uani 1 1 d . . . . .
H9A H 0.961156 1.009490 0.828700 0.069 Uiso 1 1 calc R U . . .
H9B H 0.958913 1.110158 0.818117 0.069 Uiso 1 1 calc R U . . .
C10 C 0.55265(15) 0.8096(2) 1.0773(4) 0.0314(7) Uani 1 1 d . . . . .
C11 C 0.57630(17) 0.7803(2) 1.2542(4) 0.0375(8) Uani 1 1 d . . . . .
H11A H 0.565590 0.825929 1.317417 0.045 Uiso 1 1 calc R U . . .
H11B H 0.628750 0.772468 1.296224 0.045 Uiso 1 1 calc R U . . .
C12 C 0.54152(19) 0.6978(2) 1.2842(4) 0.0512(10) Uani 1 1 d . . . . .
H12A H 0.558307 0.687680 1.401552 0.077 Uiso 1 1 calc R U . . .
H12B H 0.558405 0.650277 1.235664 0.077 Uiso 1 1 calc R U . . .
H4C H 0.4887(18) 1.037(2) 0.808(4) 0.042(10) Uiso 1 1 d . . . . .

loop_
_atom_site_aniso_label
_atom_site_aniso_U_11
_atom_site_aniso_U_22
_atom_site_aniso_U_33
_atom_site_aniso_U_23
_atom_site_aniso_U_13
_atom_site_aniso_U_12
Cd 0.03121(17) 0.0268(2) 0.03434(19) 0.000 0.02104(14) 0.000
O1 0.0606(16) 0.0562(18) 0.0592(16) -0.0071(13) 0.0412(13) -0.0031(13)
O2 0.0545(14) 0.0245(13) 0.0420(13) 0.0019(11) 0.0244(11) 0.0004(11)
O3 0.0633(15) 0.0328(14) 0.0397(13) -0.0035(11) 0.0284(12) 0.0046(12)
O4 0.084(3) 0.023(2) 0.054(2) 0.000 0.047(2) 0.000
N1 0.0324(13) 0.0309(16) 0.0377(14) 0.0033(13) 0.0193(11) 0.0012(13)
N2 0.0391(16) 0.050(2) 0.0459(17) -0.0001(15) 0.0271(14) -0.0083(14)
C1 0.054(2) 0.034(2) 0.074(3) 0.0192(19) 0.040(2) 0.0062(18)
C2 0.049(2) 0.064(3) 0.121(4) 0.049(3) 0.054(2) 0.032(2)
C3 0.0378(19) 0.060(3) 0.087(3) 0.023(2) 0.040(2) 0.0137(19)
C4 0.0280(16) 0.035(2) 0.0380(19) 0.0023(15) 0.0140(14) -0.0034(14)
C5 0.0289(16) 0.032(2) 0.0354(18) -0.0010(15) 0.0129(14) 0.0047(14)
C6 0.0358(19) 0.058(3) 0.051(2) 0.0192(19) 0.0208(16) -0.0005(17)
C7 0.0425(19) 0.035(2) 0.044(2) 0.0064(17) 0.0252(17) -0.0016(16)
C8 0.0400(19) 0.047(2) 0.051(2) -0.0034(18) 0.0267(17) -0.0087(17)
C9 0.041(2) 0.046(2) 0.060(2) -0.0020(19) 0.0296(18) -0.0004(17)
C10 0.0276(16) 0.039(2) 0.0334(19) 0.0017(16) 0.0181(14) 0.0024(15)
C11 0.0420(19) 0.041(2) 0.0322(18) 0.0027(15) 0.0166(15) 0.0132(16)
C12 0.088(3) 0.031(2) 0.047(2) 0.0120(17) 0.040(2) 0.0178(19)

loop_
_atom_type_symbol
_atom_type_description
_atom_type_scat_dispersion_real
_atom_type_scat_dispersion_imag
_atom_type_scat_source
C C 0.0033 0.0016 'International Tables Vol C Tables 4.2.6.8 and 6.1.1.4'
H H 0.0000 0.0000 'International Tables Vol C Tables 4.2.6.8 and 6.1.1.4'
N N 0.0061 0.0033 'International Tables Vol C Tables 4.2.6.8 and 6.1.1.4'
O O 0.0106 0.0060 'International Tables Vol C Tables 4.2.6.8 and 6.1.1.4'
Cd Cd -0.8075 1.2024 'International Tables Vol C Tables 4.2.6.8 and 6.1.1.4'

loop_
_geom_angle_atom_site_label_1
_geom_angle_atom_site_label_2
_geom_angle_atom_site_label_3
_geom_angle
_geom_angle_site_symmetry_1
_geom_angle_site_symmetry_3
_geom_angle_publ_flag
O4 Cd N1 92.05(7) . 2_656 ?
O4 Cd N1 92.05(7) . . ?
N1 Cd N1 175.90(13) 2_656 . ?
O4 Cd O3 131.89(5) . 2_656 ?
N1 Cd O3 88.03(8) 2_656 2_656 ?
N1 Cd O3 89.23(8) . 2_656 ?
O4 Cd O3 131.89(5) . . ?
N1 Cd O3 89.22(8) 2_656 . ?
N1 Cd O3 88.04(8) . . ?
O3 Cd O3 96.22(11) 2_656 . ?
O4 Cd O2 78.70(5) . . ?
N1 Cd O2 82.40(8) 2_656 . ?
N1 Cd O2 98.41(8) . . ?
O3 Cd O2 148.42(8) 2_656 . ?
O3 Cd O2 53.83(7) . . ?
O4 Cd O2 78.70(5) . 2_656 ?
N1 Cd O2 98.41(8) 2_656 2_656 ?
N1 Cd O2 82.40(8) . 2_656 ?
O3 Cd O2 53.83(7) 2_656 2_656 ?
O3 Cd O2 148.42(8) . 2_656 ?
O2 Cd O2 157.39(11) . 2_656 ?
C10 O2 Cd 90.44(18) . . ?
C10 O3 Cd 93.99(19) . . ?
Cd O4 H4C 127(2) . . ?
Cd O4 H4C 127(2) . 2_656 ?
H4C O4 H4C 107(5) . 2_656 ?
C1 N1 C5 117.5(3) . . ?
C1 N1 Cd 123.0(2) . . ?
C5 N1 Cd 119.17(19) . . ?
C7 N2 C6 122.2(3) . . ?
C7 N2 H2A 118.9 . . ?
C6 N2 H2A 118.9 . . ?
N1 C1 C2 122.6(3) . . ?
N1 C1 H1A 118.7 . . ?
C2 C1 H1A 118.7 . . ?
C1 C2 C3 119.2(3) . . ?
C1 C2 H2B 120.4 . . ?
C3 C2 H2B 120.4 . . ?
C4 C3 C2 119.2(3) . . ?
C4 C3 H3A 120.4 . . ?
C2 C3 H3A 120.4 . . ?
C3 C4 C5 117.3(3) . . ?
C3 C4 C6 124.1(3) . . ?
C5 C4 C6 118.6(3) . . ?
N1 C5 C4 124.2(3) . . ?
N1 C5 H5A 117.9 . . ?
C4 C5 H5A 117.9 . . ?
N2 C6 C4 115.0(3) . . ?
N2 C6 H6A 108.5 . . ?
C4 C6 H6A 108.5 . . ?
N2 C6 H6B 108.5 . . ?
C4 C6 H6B 108.5 . . ?
H6A C6 H6B 107.5 . . ?
O1 C7 N2 122.5(3) . . ?
O1 C7 C8 122.3(3) . . ?
N2 C7 C8 115.3(3) . . ?
C9 C8 C7 113.3(3) . . ?
C9 C8 H8A 108.9 . . ?
C7 C8 H8A 108.9 . . ?
C9 C8 H8B 108.9 . . ?
C7 C8 H8B 108.9 . . ?
H8A C8 H8B 107.7 . . ?
C8 C9 C9 111.9(3) . 2_756 ?
C8 C9 H9A 109.2 . . ?
C9 C9 H9A 109.2 2_756 . ?
C8 C9 H9B 109.2 . . ?
C9 C9 H9B 109.2 2_756 . ?
H9A C9 H9B 107.9 . . ?
O3 C10 O2 121.5(3) . . ?
O3 C10 C11 119.5(3) . . ?
O2 C10 C11 119.0(3) . . ?
C10 C11 C12 116.1(3) . . ?
C10 C11 H11A 108.3 . . ?
C12 C11 H11A 108.3 . . ?
C10 C11 H11B 108.3 . . ?
C12 C11 H11B 108.3 . . ?
H11A C11 H11B 107.4 . . ?
C11 C12 C12 114.7(2) . 2_657 ?
C11 C12 H12A 108.6 . . ?
C12 C12 H12A 108.6 2_657 . ?
C11 C12 H12B 108.6 . . ?
C12 C12 H12B 108.6 2_657 . ?
H12A C12 H12B 107.6 . . ?

loop_
_geom_bond_atom_site_label_1
_geom_bond_atom_site_label_2
_geom_bond_distance
_geom_bond_site_symmetry_2
_geom_bond_publ_flag
Cd O4 2.320(4) . ?
Cd N1 2.344(2) 2_656 ?
Cd N1 2.344(2) . ?
Cd O3 2.384(2) 2_656 ?
Cd O3 2.384(2) . ?
Cd O2 2.457(2) . ?
Cd O2 2.457(2) 2_656 ?
O1 C7 1.220(4) . ?
O2 C10 1.259(4) . ?
O3 C10 1.253(4) . ?
O4 H4C 0.78(3) . ?
O4 H4C 0.78(3) 2_656 ?
N1 C1 1.323(4) . ?
N1 C5 1.334(4) . ?
N2 C7 1.336(4) . ?
N2 C6 1.444(4) . ?
N2 H2A 0.8600 . ?
C1 C2 1.374(4) . ?
C1 H1A 0.9300 . ?
C2 C3 1.378(5) . ?
C2 H2B 0.9300 . ?
C3 C4 1.375(4) . ?
C3 H3A 0.9300 . ?
C4 C5 1.379(4) . ?
C4 C6 1.505(4) . ?
C5 H5A 0.9300 . ?
C6 H6A 0.9700 . ?
C6 H6B 0.9700 . ?
C7 C8 1.523(4) . ?
C8 C9 1.516(4) . ?
C8 H8A 0.9700 . ?
C8 H8B 0.9700 . ?
C9 C9 1.533(6) 2_756 ?
C9 H9A 0.9700 . ?
C9 H9B 0.9700 . ?
C10 C11 1.515(4) . ?
C11 C12 1.522(4) . ?
C11 H11A 0.9700 . ?
C11 H11B 0.9700 . ?
C12 C12 1.524(7) 2_657 ?
C12 H12A 0.9700 . ?
C12 H12B 0.9700 . ?
